data_4035939
loop_
_publ_author_name
'Oguma, Takuya'
'Anan, Kosuke'
'Suzuki, Shinji'
'Hisakawa, Shinya'
'Takada, Akihiro'
'Ogawa, Masayoshi'
'Kusakabe, Ken-Ichi'

_publ_section_title
;
 Synthesis of a 6-CF<sub>3</sub>-Substituted 2-Amino-dihydro-1,3-thiazine
 \b-Secretase Inhibitor by N, N-Diethylaminosulfur Trifluoride-Mediated
 Chemoselective Cyclization.
;
_journal_issue 8
_journal_name_full 'The Journal of organic chemistry'
_journal_page_first 4893
_journal_page_last 4897
_journal_paper_doi 10.1021/acs.joc.8b02179
_journal_volume 84
_journal_year 2019
_chemical_absolute_configuration 'CHOOSE rm ad rmad syn or unk'
_chemical_formula_moiety 'C20.5 H18 F4 N5 O2 S'
_chemical_formula_sum 'C20.5 H18 F4 N5 O2 S'
_chemical_formula_weight 474.45
_space_group_crystal_system monoclinic
_space_group_IT_number 5
_space_group_name_Hall 'C 2y'
_space_group_name_H-M_alt 'C 1 2 1'
_atom_sites_solution_hydrogens geom
_atom_sites_solution_primary direct
_atom_sites_solution_secondary difmap
_cell_angle_alpha 90.0000
_cell_angle_beta 90.610(6)
_cell_angle_gamma 90.0000
_cell_formula_units_Z 8
_cell_length_a 42.959(6)
_cell_length_b 12.0548(17)
_cell_length_c 8.2298(16)
_cell_measurement_reflns_used 2473
_cell_measurement_temperature 100
_cell_measurement_theta_max 68.20
_cell_measurement_theta_min 25.90
_cell_volume 4261.7(12)
_computing_cell_refinement 'CrystalClear-SM Expert 2.1 b29'
_computing_data_collection 'CrystalClear-SM Expert 2.1 b29 (Rigaku, 2013)'
_computing_data_reduction 'CrystalClear-SM Expert 2.1 b29'
_computing_molecular_graphics 'CrystalStructure 4.2'
_computing_publication_material 'CrystalStructure 4.2 (Rigaku, 2017)'
_computing_structure_refinement 'SHELXL Version 2018/1 (Sheldrick, 2008)'
_computing_structure_solution 'SHELXT Version 2014/5 (Sheldrick, 2014)'
_diffrn_ambient_temperature 100
_diffrn_detector_area_resol_mean 5.814
_diffrn_measured_fraction_theta_full 0.985
_diffrn_measured_fraction_theta_max 0.984
_diffrn_measurement_device_type 'Rigaku XtaLAB P200'
_diffrn_measurement_method \w
_diffrn_radiation_type 'Cu K\a'
_diffrn_radiation_wavelength 1.54187
_diffrn_reflns_av_R_equivalents 0.0990
_diffrn_reflns_Laue_measured_fraction_full 0.985
_diffrn_reflns_Laue_measured_fraction_max 0.984
_diffrn_reflns_limit_h_max 51
_diffrn_reflns_limit_h_min -51
_diffrn_reflns_limit_k_max 14
_diffrn_reflns_limit_k_min -14
_diffrn_reflns_limit_l_max 8
_diffrn_reflns_limit_l_min -9
_diffrn_reflns_number 27545
_diffrn_reflns_point_group_measured_fraction_full 0.962
_diffrn_reflns_point_group_measured_fraction_max 0.959
_diffrn_reflns_theta_full 67.687
_diffrn_reflns_theta_max 68.423
_diffrn_reflns_theta_min 6.585
_diffrn_standards_number 0
_exptl_absorpt_coefficient_mu 1.932
_exptl_absorpt_correction_T_max 0.944
_exptl_absorpt_correction_T_min 0.798
_exptl_absorpt_correction_type multi-scan
_exptl_absorpt_process_details 'REQAB (Rigaku, 1998)'
_exptl_crystal_colour colorless
_exptl_crystal_density_diffrn 1.479
_exptl_crystal_density_method 'not measured'
_exptl_crystal_description platelet
_exptl_crystal_F_000 1952.00
_exptl_crystal_size_max 0.360
_exptl_crystal_size_mid 0.170
_exptl_crystal_size_min 0.030
_refine_diff_density_max 1.27
_refine_diff_density_min -0.41
_refine_ls_abs_structure_details
;
 Flack x determined using 3044 quotients [(I+)-(I-)]/[(I+)+(I-)]
 (Parsons, Flack and Wagner, Acta Cryst. B69 (2013) 249-259).
;
_refine_ls_abs_structure_Flack 0.058(17)
_refine_ls_extinction_coef 0.00041(10)
_refine_ls_extinction_method SHELXL
_refine_ls_goodness_of_fit_ref 1.079
_refine_ls_hydrogen_treatment constr
_refine_ls_number_parameters 591
_refine_ls_number_reflns 7527
_refine_ls_number_restraints 1
_refine_ls_R_factor_all 0.0640
_refine_ls_R_factor_gt 0.0627
_refine_ls_shift/su_max 0.001
_refine_ls_structure_factor_coef Fsqd
_refine_ls_weighting_details 'w = 1/[\s^2^(Fo^2^)+(0.0712P)^2^+19.6717P] where P=(Fo^2^+2Fc^2^)/3'
_refine_ls_weighting_scheme calc
_refine_ls_wR_factor_gt 0.1703
_refine_ls_wR_factor_ref 0.1709
_reflns_Friedel_coverage 0.856
_reflns_Friedel_fraction_full 0.937
_reflns_Friedel_fraction_max 0.932
_reflns_number_gt 7162
_reflns_number_total 7527
_reflns_threshold_expression F^2^>2.0\s(F^2^)
_cod_data_source_file jo8b02179_si_002.cif
_cod_data_source_block X3368r2
_cod_database_code 4035939

loop_
_space_group_symop_id
_space_group_symop_operation_xyz
1 +X,+Y,+Z
2 -X,+Y,-Z
3 1/2+X,1/2+Y,+Z
4 1/2-X,1/2+Y,-Z

loop_
_atom_site_label
_atom_site_type_symbol
_atom_site_fract_x
_atom_site_fract_y
_atom_site_fract_z
_atom_site_U_iso_or_equiv
_atom_site_adp_type
_atom_site_occupancy
_atom_site_site_symmetry_order
_atom_site_calc_flag
_atom_site_refinement_flags_posn
_atom_site_refinement_flags_adp
S1 S 0.70560(4) 0.82917(14) 0.2723(2) 0.0286(4) Uani 1 1 d . .
S2 S 0.66349(4) 1.11596(14) -0.5256(2) 0.0302(4) Uani 1 1 d . .
F3 F 0.62797(10) 1.4294(3) -0.1129(5) 0.0339(10) Uani 1 1 d . .
F4 F 0.74539(9) 0.6547(4) 0.0870(5) 0.0353(10) Uani 1 1 d . .
F5 F 0.62499(10) 0.5670(3) 0.1852(5) 0.0328(10) Uani 1 1 d . .
F6 F 0.74449(10) 0.6299(4) 0.3450(5) 0.0408(11) Uani 1 1 d . .
F7 F 0.67745(10) 1.3577(4) -0.6534(5) 0.0363(10) Uani 1 1 d . .
F8 F 0.72174(11) 0.5138(4) 0.1852(7) 0.0475(13) Uani 1 1 d . .
F9 F 0.63423(10) 1.2883(5) -0.7364(5) 0.0435(12) Uani 1 1 d . .
F10 F 0.63426(12) 1.4222(4) -0.5648(6) 0.0472(12) Uani 1 1 d . .
O11 O 0.70133(11) 0.6965(5) 0.6272(6) 0.0353(12) Uani 1 1 d . .
O12 O 0.54917(14) 0.9248(5) 0.6040(8) 0.0456(15) Uani 1 1 d . .
O14 O 0.52689(13) 1.0783(5) 0.1613(8) 0.0453(15) Uani 1 1 d . .
O66 O 0.73957(14) 0.5892(5) 0.7225(7) 0.0435(14) Uani 1 1 d . .
N13 N 0.66671(12) 0.8667(5) 0.0092(7) 0.0224(11) Uani 1 1 d . .
N16 N 0.67343(12) 1.1151(5) -0.1917(7) 0.0213(11) Uani 1 1 d . .
N17 N 0.56950(13) 1.0320(5) 0.0110(8) 0.0297(14) Uani 1 1 d . .
H17 H 0.578920 0.974763 -0.033009 0.036 Uiso 1 1 calc R U
N18 N 0.70213(14) 1.0027(5) 0.0830(8) 0.0297(13) Uani 1 1 d . .
H18A H 0.695179 1.047398 0.006261 0.036 Uiso 1 1 calc R U
H18B H 0.717454 1.024042 0.147545 0.036 Uiso 1 1 calc R U
N19 N 0.58767(13) 0.9705(5) 0.4270(8) 0.0295(14) Uani 1 1 d . .
H19 H 0.597524 1.028302 0.387314 0.035 Uiso 1 1 calc R U
N20 N 0.68141(15) 0.9552(5) -0.3338(8) 0.0318(14) Uani 1 1 d . .
H20A H 0.686969 0.920050 -0.244321 0.038 Uiso 1 1 calc R U
H20B H 0.681208 0.919937 -0.427390 0.038 Uiso 1 1 calc R U
N21 N 0.55587(13) 0.8190(6) 0.0310(8) 0.0325(14) Uani 1 1 d . .
N22 N 0.57234(14) 1.1859(5) 0.4457(8) 0.0324(14) Uani 1 1 d . .
N45 N 0.52459(17) 0.4538(7) 0.1787(11) 0.0495(19) Uani 1 1 d . .
N51 N 0.53934(19) 1.5463(6) 0.6003(13) 0.064(3) Uani 1 1 d . .
C23 C 0.63069(14) 0.7632(6) 0.1862(8) 0.0230(13) Uani 1 1 d . .
C24 C 0.68927(15) 0.9011(5) 0.1017(8) 0.0219(13) Uani 1 1 d . .
C25 C 0.62052(14) 0.8613(5) 0.2526(8) 0.0228(14) Uani 1 1 d . .
H25 H 0.628624 0.929033 0.212096 0.027 Uiso 1 1 calc R U
C26 C 0.67316(15) 1.0637(5) -0.3273(8) 0.0232(14) Uani 1 1 d . .
C27 C 0.65274(14) 0.7595(5) 0.0392(8) 0.0227(13) Uani 1 1 d . .
C28 C 0.56388(16) 0.9927(6) 0.5274(9) 0.0277(15) Uani 1 1 d . .
C29 C 0.55628(14) 1.1148(6) 0.5396(8) 0.0262(14) Uani 1 1 d . .
C30 C 0.56870(17) 1.2377(6) 0.0109(9) 0.0325(17) Uani 1 1 d . .
H30 H 0.548200 1.239829 0.053004 0.039 Uiso 1 1 calc R U
C31 C 0.72747(16) 0.6218(6) 0.2097(9) 0.0282(14) Uani 1 1 d . .
C32 C 0.59780(16) 0.6681(6) 0.3804(9) 0.0293(16) Uani 1 1 d . .
H32 H 0.590536 0.600265 0.424684 0.035 Uiso 1 1 calc R U
C33 C 0.61343(15) 1.1346(5) -0.0795(8) 0.0236(14) Uani 1 1 d . .
H33 H 0.623076 1.065206 -0.100282 0.028 Uiso 1 1 calc R U
C34 C 0.62984(15) 1.2327(6) -0.1121(8) 0.0231(14) Uani 1 1 d . .
C35 C 0.61395(16) 1.3301(6) -0.0844(8) 0.0272(14) Uani 1 1 d . .
C36 C 0.67893(16) 0.6733(6) 0.0598(9) 0.0269(14) Uani 1 1 d . .
H36A H 0.669724 0.598032 0.054815 0.032 Uiso 1 1 calc R U
H36B H 0.693476 0.680460 -0.032135 0.032 Uiso 1 1 calc R U
C37 C 0.59867(15) 0.8651(6) 0.3777(9) 0.0260(14) Uani 1 1 d . .
C38 C 0.66793(15) 1.2966(5) -0.3260(8) 0.0221(13) Uani 1 1 d . .
H38A H 0.661688 1.374492 -0.306704 0.027 Uiso 1 1 calc R U
H38B H 0.690223 1.296255 -0.355219 0.027 Uiso 1 1 calc R U
C39 C 0.69722(15) 0.6851(6) 0.2185(8) 0.0256(14) Uani 1 1 d . .
H39 H 0.684531 0.651960 0.307409 0.031 Uiso 1 1 calc R U
C40 C 0.58308(16) 1.1363(6) -0.0169(9) 0.0279(15) Uani 1 1 d . .
C41 C 0.64851(17) 1.3300(7) -0.6075(8) 0.0316(15) Uani 1 1 d . .
C42 C 0.66368(15) 1.2308(5) -0.1716(8) 0.0207(13) Uani 1 1 d . .
C43 C 0.52736(16) 1.2608(6) 0.6622(10) 0.0306(16) Uani 1 1 d . .
H43 H 0.512285 1.286734 0.736826 0.037 Uiso 1 1 calc R U
C44 C 0.54341(16) 1.0090(7) 0.0984(10) 0.0328(17) Uani 1 1 d . .
C46 C 0.61797(15) 0.6667(6) 0.2524(9) 0.0256(14) Uani 1 1 d . .
C47 C 0.58793(16) 0.7681(6) 0.4456(9) 0.0284(15) Uani 1 1 d . .
H47 H 0.574097 0.769664 0.534890 0.034 Uiso 1 1 calc R U
C48 C 0.52868(16) 0.6661(7) 0.1511(10) 0.0322(16) Uani 1 1 d . .
C49 C 0.53322(16) 1.1485(6) 0.6471(9) 0.0284(15) Uani 1 1 d . .
H49 H 0.521841 1.095744 0.708240 0.034 Uiso 1 1 calc R U
C50 C 0.63358(16) 0.7301(6) -0.1130(9) 0.0300(16) Uani 1 1 d . .
H50A H 0.622485 0.660187 -0.094949 0.036 Uiso 1 1 calc R U
H50B H 0.647499 0.721890 -0.205797 0.036 Uiso 1 1 calc R U
H50C H 0.618511 0.789285 -0.135476 0.036 Uiso 1 1 calc R U
C52 C 0.50981(16) 0.7388(7) 0.2359(11) 0.0377(19) Uani 1 1 d . .
H52 H 0.494196 0.711194 0.306100 0.045 Uiso 1 1 calc R U
C53 C 0.64906(15) 1.2504(6) -0.4652(8) 0.0239(14) Uani 1 1 d . .
H53 H 0.627176 1.240760 -0.427480 0.029 Uiso 1 1 calc R U
C54 C 0.58385(16) 1.3336(6) -0.0218(9) 0.0304(15) Uani 1 1 d . .
H54 H 0.574048 1.402886 -0.002323 0.037 Uiso 1 1 calc R U
C55 C 0.53759(15) 0.8874(7) 0.1145(10) 0.0318(17) Uani 1 1 d . .
C56 C 0.56562(16) 1.2933(6) 0.4574(11) 0.0354(18) Uani 1 1 d . .
H56 H 0.576051 1.344156 0.388651 0.043 Uiso 1 1 calc R U
C57 C 0.68473(16) 1.2795(6) -0.0365(9) 0.0284(15) Uani 1 1 d . .
H57A H 0.678193 1.355595 -0.012810 0.034 Uiso 1 1 calc R U
H57B H 0.706388 1.279640 -0.072705 0.034 Uiso 1 1 calc R U
H57C H 0.682979 1.234108 0.061771 0.034 Uiso 1 1 calc R U
C58 C 0.54365(16) 1.3346(7) 0.5678(10) 0.0322(16) Uani 1 1 d . .
C59 C 0.55140(16) 0.7102(7) 0.0483(10) 0.0326(17) Uani 1 1 d . .
H59 H 0.564105 0.660518 -0.011303 0.039 Uiso 1 1 calc R U
C60 C 0.72840(18) 0.6847(8) 0.6803(10) 0.0393(19) Uani 1 1 d . .
C61 C 0.51396(16) 0.8516(7) 0.2172(10) 0.0351(17) Uani 1 1 d . .
H61 H 0.501141 0.903232 0.272443 0.042 Uiso 1 1 calc R U
C62 C 0.52633(17) 0.5469(8) 0.1675(11) 0.040(2) Uani 1 1 d . .
C63 C 0.54079(19) 1.4521(7) 0.5858(12) 0.044(2) Uani 1 1 d . .
C64 C 0.7497(2) 0.7817(7) 0.7024(12) 0.046(2) Uani 1 1 d . .
H64A H 0.745832 0.835828 0.615633 0.055 Uiso 1 1 calc R U
H64B H 0.771356 0.756530 0.698118 0.055 Uiso 1 1 calc R U
H64C H 0.745847 0.816427 0.808002 0.055 Uiso 1 1 calc R U
C65 C 0.7188(3) 0.5035(10) 0.6971(18) 0.071(3) Uani 1 1 d . .
H65A H 0.714345 0.496487 0.580555 0.086 Uiso 1 1 calc R U
H65B H 0.699516 0.518869 0.755078 0.086 Uiso 1 1 calc R U
H65C H 0.727957 0.434119 0.737580 0.086 Uiso 1 1 calc R U

loop_
_atom_site_aniso_label
_atom_site_aniso_U_11
_atom_site_aniso_U_22
_atom_site_aniso_U_33
_atom_site_aniso_U_23
_atom_site_aniso_U_13
_atom_site_aniso_U_12
S1 0.0367(9) 0.0256(8) 0.0234(9) 0.0042(7) -0.0033(6) 0.0033(7)
S2 0.0469(10) 0.0250(8) 0.0188(8) -0.0046(7) 0.0007(7) -0.0047(8)
F3 0.045(2) 0.023(2) 0.034(2) 0.0005(17) 0.0092(18) 0.0065(18)
F4 0.0228(19) 0.052(3) 0.031(2) 0.0014(19) 0.0088(16) -0.0002(18)
F5 0.039(2) 0.0202(19) 0.039(3) 0.0060(18) 0.0115(19) 0.0010(17)
F6 0.032(2) 0.056(3) 0.035(2) 0.009(2) -0.0003(17) 0.018(2)
F7 0.042(2) 0.040(2) 0.028(2) 0.0086(19) 0.0079(18) -0.0133(19)
F8 0.041(3) 0.024(2) 0.077(4) 0.001(2) 0.002(2) 0.0127(19)
F9 0.039(2) 0.072(3) 0.019(2) 0.009(2) -0.0031(18) -0.004(2)
F10 0.062(3) 0.045(3) 0.035(3) 0.016(2) 0.006(2) 0.018(2)
O11 0.023(2) 0.050(3) 0.033(3) -0.004(2) 0.003(2) -0.003(2)
O12 0.047(3) 0.032(3) 0.059(4) 0.001(3) 0.032(3) -0.001(2)
O14 0.032(3) 0.041(3) 0.063(4) 0.004(3) 0.023(3) 0.004(2)
O66 0.044(3) 0.043(3) 0.043(3) -0.008(3) -0.005(3) 0.000(3)
N13 0.021(3) 0.021(3) 0.025(3) 0.005(2) 0.003(2) 0.002(2)
N16 0.022(2) 0.020(3) 0.022(3) 0.003(2) 0.003(2) 0.001(2)
N17 0.025(3) 0.030(3) 0.034(4) 0.005(3) 0.009(3) 0.005(2)
N18 0.030(3) 0.025(3) 0.033(4) 0.007(3) -0.005(3) -0.009(2)
N19 0.019(3) 0.030(3) 0.040(4) 0.002(3) 0.012(2) -0.001(2)
N20 0.044(3) 0.020(3) 0.031(3) -0.003(3) 0.007(3) 0.000(3)
N21 0.020(3) 0.044(4) 0.034(3) 0.008(3) 0.000(2) 0.005(3)
N22 0.024(3) 0.031(3) 0.043(4) 0.009(3) 0.013(3) 0.006(2)
N45 0.034(4) 0.047(5) 0.067(5) 0.006(4) 0.021(3) 0.003(3)
N51 0.053(5) 0.030(4) 0.109(8) 0.003(4) 0.049(5) -0.002(3)
C23 0.020(3) 0.023(3) 0.026(4) 0.007(3) 0.000(3) 0.004(3)
C24 0.026(3) 0.019(3) 0.021(3) 0.004(3) 0.004(2) 0.006(3)
C25 0.019(3) 0.020(3) 0.030(4) 0.006(3) 0.002(3) -0.002(2)
C26 0.028(3) 0.018(3) 0.023(4) -0.002(3) 0.005(3) 0.000(3)
C27 0.023(3) 0.020(3) 0.024(4) 0.005(3) 0.003(3) 0.001(3)
C28 0.024(3) 0.029(4) 0.030(4) 0.001(3) 0.005(3) 0.005(3)
C29 0.020(3) 0.030(3) 0.029(4) 0.002(3) 0.000(2) -0.002(3)
C30 0.031(4) 0.037(4) 0.029(4) 0.007(3) 0.008(3) 0.016(3)
C31 0.028(3) 0.029(3) 0.028(4) 0.002(3) 0.003(3) 0.004(3)
C32 0.025(3) 0.026(3) 0.038(4) 0.013(3) 0.006(3) 0.001(3)
C33 0.023(3) 0.025(3) 0.023(3) 0.003(3) 0.001(2) 0.005(3)
C34 0.029(3) 0.025(3) 0.016(3) 0.002(3) 0.005(3) 0.002(3)
C35 0.034(3) 0.028(3) 0.019(3) 0.003(3) 0.003(3) 0.011(3)
C36 0.029(3) 0.024(3) 0.027(4) 0.003(3) 0.005(3) 0.003(3)
C37 0.020(3) 0.028(3) 0.030(4) 0.004(3) 0.003(3) 0.000(3)
C38 0.022(3) 0.022(3) 0.021(3) -0.001(3) 0.000(2) 0.000(2)
C39 0.026(3) 0.026(3) 0.026(4) 0.013(3) 0.007(3) 0.007(3)
C40 0.026(3) 0.032(4) 0.025(4) 0.007(3) 0.005(3) 0.002(3)
C41 0.038(4) 0.036(4) 0.021(4) 0.001(3) 0.007(3) 0.001(3)
C42 0.025(3) 0.016(3) 0.022(4) -0.004(2) 0.000(2) 0.001(2)
C43 0.023(3) 0.029(4) 0.040(4) -0.007(3) 0.007(3) -0.003(3)
C44 0.024(3) 0.044(4) 0.031(4) 0.007(3) 0.005(3) 0.006(3)
C46 0.025(3) 0.020(3) 0.032(4) 0.008(3) 0.002(3) 0.000(3)
C47 0.026(3) 0.029(4) 0.030(4) 0.008(3) 0.007(3) 0.001(3)
C48 0.023(3) 0.035(4) 0.039(4) 0.007(3) -0.001(3) -0.001(3)
C49 0.028(3) 0.025(4) 0.033(4) -0.002(3) 0.008(3) -0.002(3)
C50 0.027(3) 0.032(4) 0.032(4) 0.013(3) 0.000(3) -0.006(3)
C52 0.016(3) 0.051(5) 0.046(5) 0.013(4) 0.006(3) -0.001(3)
C53 0.026(3) 0.024(3) 0.021(3) -0.001(3) 0.005(3) -0.005(3)
C54 0.032(3) 0.032(4) 0.028(4) 0.003(3) 0.008(3) 0.015(3)
C55 0.019(3) 0.042(4) 0.034(4) 0.002(3) 0.004(3) 0.002(3)
C56 0.022(3) 0.033(4) 0.051(5) 0.010(3) 0.013(3) 0.005(3)
C57 0.033(4) 0.033(4) 0.019(4) 0.000(3) -0.004(3) 0.003(3)
C58 0.024(3) 0.029(4) 0.044(4) 0.001(3) 0.006(3) 0.002(3)
C59 0.022(3) 0.040(4) 0.036(4) 0.010(3) 0.003(3) 0.001(3)
C60 0.032(4) 0.058(5) 0.028(4) -0.010(4) 0.005(3) -0.010(4)
C61 0.021(3) 0.044(5) 0.040(4) 0.007(4) 0.007(3) 0.004(3)
C62 0.021(3) 0.046(5) 0.052(5) 0.006(4) 0.010(3) 0.005(3)
C63 0.031(4) 0.033(4) 0.067(6) -0.001(4) 0.022(4) -0.001(3)
C64 0.043(5) 0.042(5) 0.052(5) 0.012(4) -0.007(4) -0.014(4)
C65 0.060(6) 0.065(7) 0.088(9) 0.003(6) -0.008(6) -0.001(6)

loop_
_atom_type_symbol
_atom_type_description
_atom_type_scat_dispersion_real
_atom_type_scat_dispersion_imag
_atom_type_scat_source
C C 0.0181 0.0091
;
International Tables for Crystallography
(Vol. C, Tables 4.2.6.8 and 6.1.1.4)
;
H H 0.0000 0.0000
;
International Tables for Crystallography
(Vol. C, Table 6.1.1.4)
;
F F 0.0727 0.0534
;
International Tables for Crystallography
(Vol. C, Tables 4.2.6.8 and 6.1.1.4)
;
N N 0.0311 0.0180
;
International Tables for Crystallography
(Vol. C, Tables 4.2.6.8 and 6.1.1.4)
;
O O 0.0492 0.0322
;
International Tables for Crystallography
(Vol. C, Tables 4.2.6.8 and 6.1.1.4)
;
S S 0.3331 0.5567
;
International Tables for Crystallography
(Vol. C, Tables 4.2.6.8 and 6.1.1.4)
;

loop_
_geom_angle_atom_site_label_1
_geom_angle_atom_site_label_2
_geom_angle_atom_site_label_3
_geom_angle
C24 S1 C39 101.3(3)
C26 S2 C53 98.1(3)
C60 O66 C65 112.9(7)
C24 N13 C27 119.7(6)
C26 N16 C42 124.1(6)
C44 N17 C40 127.7(6)
C44 N17 H17 116.1
C40 N17 H17 116.1
C24 N18 H18A 120.0
C24 N18 H18B 120.0
H18A N18 H18B 120.0
C28 N19 C37 127.7(6)
C28 N19 H19 116.2
C37 N19 H19 116.2
C26 N20 H20A 120.0
C26 N20 H20B 120.0
H20A N20 H20B 120.0
C59 N21 C55 117.8(6)
C56 N22 C29 117.6(6)
C25 C23 C46 115.7(6)
C25 C23 C27 122.4(6)
C46 C23 C27 121.7(6)
N13 C24 N18 121.8(6)
N13 C24 S1 126.3(5)
N18 C24 S1 111.8(5)
C23 C25 C37 122.6(6)
C23 C25 H25 118.7
C37 C25 H25 118.7
N16 C26 N20 120.2(7)
N16 C26 S2 128.7(5)
N20 C26 S2 111.1(5)
N13 C27 C50 106.7(5)
N13 C27 C36 108.5(5)
C50 C27 C36 108.6(6)
N13 C27 C23 111.5(5)
C50 C27 C23 108.6(5)
C36 C27 C23 112.7(5)
O12 C28 N19 125.9(7)
O12 C28 C29 120.5(6)
N19 C28 C29 113.6(6)
N22 C29 C49 123.3(7)
N22 C29 C28 117.9(6)
C49 C29 C28 118.8(6)
C54 C30 C40 120.2(7)
C54 C30 H30 119.9
C40 C30 H30 119.9
F6 C31 F4 107.1(5)
F6 C31 F8 107.2(6)
F4 C31 F8 106.4(6)
F6 C31 C39 112.9(6)
F4 C31 C39 112.9(6)
F8 C31 C39 110.0(6)
C46 C32 C47 120.4(6)
C46 C32 H32 119.8
C47 C32 H32 119.8
C34 C33 C40 121.8(6)
C34 C33 H33 119.1
C40 C33 H33 119.1
C35 C34 C33 115.8(6)
C35 C34 C42 122.4(6)
C33 C34 C42 121.7(6)
F3 C35 C34 120.0(6)
F3 C35 C54 116.7(6)
C34 C35 C54 123.3(7)
C39 C36 C27 113.6(6)
C39 C36 H36A 108.8
C27 C36 H36A 108.8
C39 C36 H36B 108.8
C27 C36 H36B 108.8
H36A C36 H36B 107.7
C47 C37 C25 120.0(7)
C47 C37 N19 122.1(6)
C25 C37 N19 117.9(6)
C53 C38 C42 112.2(5)
C53 C38 H38A 109.2
C42 C38 H38A 109.2
C53 C38 H38B 109.2
C42 C38 H38B 109.2
H38A C38 H38B 107.9
C31 C39 C36 110.4(6)
C31 C39 S1 108.9(5)
C36 C39 S1 113.3(5)
C31 C39 H39 108.0
C36 C39 H39 108.0
S1 C39 H39 108.0
C30 C40 N17 125.0(6)
C30 C40 C33 119.2(7)
N17 C40 C33 115.8(6)
F10 C41 F9 108.8(6)
F10 C41 F7 107.4(6)
F9 C41 F7 107.0(5)
F10 C41 C53 109.4(5)
F9 C41 C53 112.5(6)
F7 C41 C53 111.6(6)
N16 C42 C38 111.5(5)
N16 C42 C34 108.8(5)
C38 C42 C34 112.5(5)
N16 C42 C57 106.1(5)
C38 C42 C57 109.3(5)
C34 C42 C57 108.3(5)
C58 C43 C49 119.2(7)
C58 C43 H43 120.4
C49 C43 H43 120.4
O14 C44 N17 124.8(7)
O14 C44 C55 122.5(7)
N17 C44 C55 112.7(6)
F5 C46 C32 118.0(6)
F5 C46 C23 119.3(6)
C32 C46 C23 122.7(7)
C37 C47 C32 118.4(6)
C37 C47 H47 120.8
C32 C47 H47 120.8
C52 C48 C59 118.6(7)
C52 C48 C62 122.6(7)
C59 C48 C62 118.8(7)
C43 C49 C29 118.3(7)
C43 C49 H49 120.9
C29 C49 H49 120.9
C27 C50 H50A 109.5
C27 C50 H50B 109.5
H50A C50 H50B 109.5
C27 C50 H50C 109.5
H50A C50 H50C 109.5
H50B C50 H50C 109.5
C61 C52 C48 119.3(7)
C61 C52 H52 120.4
C48 C52 H52 120.4
C38 C53 C41 111.0(6)
C38 C53 S2 111.0(5)
C41 C53 S2 111.0(5)
C38 C53 H53 107.9
C41 C53 H53 107.9
S2 C53 H53 107.9
C30 C54 C35 119.7(7)
C30 C54 H54 120.1
C35 C54 H54 120.1
N21 C55 C61 123.8(7)
N21 C55 C44 117.4(6)
C61 C55 C44 118.7(7)
N22 C56 C58 122.6(7)
N22 C56 H56 118.7
C58 C56 H56 118.7
C42 C57 H57A 109.5
C42 C57 H57B 109.5
H57A C57 H57B 109.5
C42 C57 H57C 109.5
H57A C57 H57C 109.5
H57B C57 H57C 109.5
C43 C58 C56 118.9(7)
C43 C58 C63 122.5(7)
C56 C58 C63 118.4(7)
N21 C59 C48 122.6(7)
N21 C59 H59 118.7
C48 C59 H59 118.7
O11 C60 O66 122.6(8)
O11 C60 C64 121.4(9)
O66 C60 C64 116.0(7)
C52 C61 C55 117.9(7)
C52 C61 H61 121.1
C55 C61 H61 121.1
N45 C62 C48 179.4(11)
N51 C63 C58 178.2(9)
C60 C64 H64A 109.5
C60 C64 H64B 109.5
H64A C64 H64B 109.5
C60 C64 H64C 109.5
H64A C64 H64C 109.5
H64B C64 H64C 109.5
O66 C65 H65A 109.5
O66 C65 H65B 109.5
H65A C65 H65B 109.5
O66 C65 H65C 109.5
H65A C65 H65C 109.5
H65B C65 H65C 109.5

loop_
_geom_bond_atom_site_label_1
_geom_bond_atom_site_label_2
_geom_bond_distance
S1 C24 1.787(7)
S1 C39 1.827(7)
S2 C26 1.794(7)
S2 C53 1.807(7)
F3 C35 1.362(9)
F4 C31 1.336(8)
F5 C46 1.358(8)
F6 C31 1.329(9)
F7 C41 1.345(8)
F8 C31 1.340(9)
F9 C41 1.319(9)
F10 C41 1.318(9)
O11 C60 1.246(10)
O12 C28 1.214(9)
O14 C44 1.216(9)
O66 C60 1.293(11)
O66 C65 1.379(13)
N13 C24 1.294(9)
N13 C27 1.446(8)
N16 C26 1.276(9)
N16 C42 1.465(8)
N17 C44 1.367(9)
N17 C40 1.406(9)
N17 H17 0.8800
N18 C24 1.353(9)
N18 H18A 0.8800
N18 H18B 0.8800
N19 C28 1.348(9)
N19 C37 1.416(9)
N19 H19 0.8800
N20 C26 1.357(9)
N20 H20A 0.8800
N20 H20B 0.8800
N21 C59 1.334(10)
N21 C55 1.334(10)
N22 C56 1.331(10)
N22 C29 1.349(9)
N45 C62 1.128(11)
N51 C63 1.143(11)
C23 C25 1.375(10)
C23 C46 1.398(9)
C23 C27 1.545(9)
C25 C37 1.401(9)
C25 H25 0.9500
C27 C50 1.533(10)
C27 C36 1.540(9)
C28 C29 1.511(10)
C29 C49 1.396(10)
C30 C54 1.355(11)
C30 C40 1.390(10)
C30 H30 0.9500
C31 C39 1.509(9)
C32 C46 1.371(10)
C32 C47 1.388(10)
C32 H32 0.9500
C33 C34 1.404(9)
C33 C40 1.407(9)
C33 H33 0.9500
C34 C35 1.378(9)
C34 C42 1.539(9)
C35 C54 1.398(9)
C36 C39 1.524(10)
C36 H36A 0.9900
C36 H36B 0.9900
C37 C47 1.378(10)
C38 C53 1.504(9)
C38 C42 1.511(9)
C38 H38A 0.9900
C38 H38B 0.9900
C39 H39 1.0000
C41 C53 1.514(10)
C42 C57 1.541(9)
C43 C58 1.377(11)
C43 C49 1.382(10)
C43 H43 0.9500
C44 C55 1.493(11)
C47 H47 0.9500
C48 C52 1.387(12)
C48 C59 1.403(10)
C48 C62 1.448(12)
C49 H49 0.9500
C50 H50A 0.9800
C50 H50B 0.9800
C50 H50C 0.9800
C52 C61 1.380(12)
C52 H52 0.9500
C53 H53 1.0000
C54 H54 0.9500
C55 C61 1.396(10)
C56 C58 1.407(10)
C56 H56 0.9500
C57 H57A 0.9800
C57 H57B 0.9800
C57 H57C 0.9800
C58 C63 1.430(11)
C59 H59 0.9500
C60 C64 1.495(11)
C61 H61 0.9500
C64 H64A 0.9800
C64 H64B 0.9800
C64 H64C 0.9800
C65 H65A 0.9800
C65 H65B 0.9800
C65 H65C 0.9800

loop_
_geom_hbond_atom_site_label_D
_geom_hbond_atom_site_label_H
_geom_hbond_atom_site_label_A
_geom_hbond_distance_DA
_geom_hbond_distance_DH
_geom_hbond_distance_HA
_geom_hbond_angle_DHA
_geom_hbond_publ_flag
N17 H17 N21 2.639(9) 0.880 2.190 111.2 no
N18 H18A N16 2.900(8) 0.880 2.040 165.3 no
N19 H19 N22 2.684(9) 0.880 2.241 110.9 no
N20 H20A N13 3.089(9) 0.880 2.358 140.5 no

loop_
_geom_torsion_atom_site_label_1
_geom_torsion_atom_site_label_2
_geom_torsion_atom_site_label_3
_geom_torsion_atom_site_label_4
_geom_torsion
C27 N13 C24 N18 -177.0(6)
C27 N13 C24 S1 -1.0(9)
C39 S1 C24 N13 26.5(7)
C39 S1 C24 N18 -157.3(5)
C46 C23 C25 C37 -0.4(10)
C27 C23 C25 C37 174.9(6)
C42 N16 C26 N20 -177.4(6)
C42 N16 C26 S2 3.7(10)
C53 S2 C26 N16 -8.5(7)
C53 S2 C26 N20 172.5(5)
C24 N13 C27 C50 -165.2(6)
C24 N13 C27 C36 -48.4(8)
C24 N13 C27 C23 76.4(7)
C25 C23 C27 N13 14.1(9)
C46 C23 C27 N13 -170.9(6)
C25 C23 C27 C50 -103.2(7)
C46 C23 C27 C50 71.9(8)
C25 C23 C27 C36 136.5(7)
C46 C23 C27 C36 -48.5(8)
C37 N19 C28 O12 6.3(13)
C37 N19 C28 C29 -173.9(7)
C56 N22 C29 C49 0.0(11)
C56 N22 C29 C28 -179.8(7)
O12 C28 C29 N22 -176.8(7)
N19 C28 C29 N22 3.4(9)
O12 C28 C29 C49 3.4(10)
N19 C28 C29 C49 -176.4(7)
C40 C33 C34 C35 -2.2(10)
C40 C33 C34 C42 176.5(6)
C33 C34 C35 F3 -179.8(6)
C42 C34 C35 F3 1.4(10)
C33 C34 C35 C54 2.4(10)
C42 C34 C35 C54 -176.3(7)
N13 C27 C36 C39 71.5(7)
C50 C27 C36 C39 -172.8(5)
C23 C27 C36 C39 -52.5(8)
C23 C25 C37 C47 3.9(10)
C23 C25 C37 N19 -174.3(6)
C28 N19 C37 C47 -8.1(12)
C28 N19 C37 C25 170.1(7)
F6 C31 C39 C36 179.6(6)
F4 C31 C39 C36 57.8(8)
F8 C31 C39 C36 -60.8(7)
F6 C31 C39 S1 54.6(7)
F4 C31 C39 S1 -67.1(7)
F8 C31 C39 S1 174.3(5)
C27 C36 C39 C31 -163.8(6)
C27 C36 C39 S1 -41.4(7)
C24 S1 C39 C31 120.8(5)
C24 S1 C39 C36 -2.4(5)
C54 C30 C40 N17 -179.3(7)
C54 C30 C40 C33 -0.1(11)
C44 N17 C40 C30 -14.5(12)
C44 N17 C40 C33 166.3(7)
C34 C33 C40 C30 1.1(11)
C34 C33 C40 N17 -179.6(6)
C26 N16 C42 C38 -27.0(8)
C26 N16 C42 C34 97.7(7)
C26 N16 C42 C57 -146.0(6)
C53 C38 C42 N16 60.5(7)
C53 C38 C42 C34 -62.1(7)
C53 C38 C42 C57 177.5(5)
C35 C34 C42 N16 -179.0(6)
C33 C34 C42 N16 2.4(9)
C35 C34 C42 C38 -54.9(8)
C33 C34 C42 C38 126.5(7)
C35 C34 C42 C57 66.1(8)
C33 C34 C42 C57 -112.6(7)
C40 N17 C44 O14 3.2(13)
C40 N17 C44 C55 -174.7(7)
C47 C32 C46 F5 -175.0(6)
C47 C32 C46 C23 3.1(11)
C25 C23 C46 F5 175.0(6)
C27 C23 C46 F5 -0.4(9)
C25 C23 C46 C32 -3.1(10)
C27 C23 C46 C32 -178.5(7)
C25 C37 C47 C32 -3.9(10)
N19 C37 C47 C32 174.2(7)
C46 C32 C47 C37 0.5(11)
C58 C43 C49 C29 2.0(11)
N22 C29 C49 C43 -2.4(11)
C28 C29 C49 C43 177.4(7)
C59 C48 C52 C61 -0.2(12)
C62 C48 C52 C61 178.3(8)
C42 C38 C53 C41 168.5(5)
C42 C38 C53 S2 -67.6(6)
F10 C41 C53 C38 -64.0(7)
F9 C41 C53 C38 174.9(6)
F7 C41 C53 C38 54.7(8)
F10 C41 C53 S2 172.1(5)
F9 C41 C53 S2 51.0(7)
F7 C41 C53 S2 -69.3(7)
C26 S2 C53 C38 37.6(5)
C26 S2 C53 C41 161.6(5)
C40 C30 C54 C35 0.3(11)
F3 C35 C54 C30 -179.3(7)
C34 C35 C54 C30 -1.5(11)
C59 N21 C55 C61 -0.7(11)
C59 N21 C55 C44 178.1(7)
O14 C44 C55 N21 175.4(8)
N17 C44 C55 N21 -6.6(10)
O14 C44 C55 C61 -5.7(12)
N17 C44 C55 C61 172.3(7)
C29 N22 C56 C58 2.8(12)
C49 C43 C58 C56 0.6(11)
C49 C43 C58 C63 -174.7(8)
N22 C56 C58 C43 -3.1(12)
N22 C56 C58 C63 172.4(8)
C55 N21 C59 C48 -0.7(11)
C52 C48 C59 N21 1.1(12)
C62 C48 C59 N21 -177.5(7)
C65 O66 C60 O11 2.1(12)
C65 O66 C60 C64 -179.3(9)
C48 C52 C61 C55 -1.0(12)
N21 C55 C61 C52 1.5(12)
C44 C55 C61 C52 -177.3(7)
